data_7126254
loop_
_publ_author_name
'Boreen, Michael A.'
'Rao, Guodong'
'Villarreal, David G.'
'Watt, Fabian A.'
'Britt, R. David'
'Hohloch, Stephan'
'Arnold, John'

_publ_section_title
;
 Lewis acid capping of a uranium(v) nitride via a uranium(iii) azide
 molecular square.
;
_journal_issue 33
_journal_name_full 'Chemical communications (Cambridge, England)'
_journal_page_first 4535
_journal_page_last 4538
_journal_paper_doi 10.1039/d0cc01356k
_journal_volume 56
_journal_year 2020
_chemical_formula_moiety 'C136 H232 N12 U4, 1.82(C2.74 H6.58)'
_chemical_formula_sum 'C141 H244 N12 U4'
_chemical_formula_weight 3059.59
_chemical_name_systematic 'Tetrakis(bis(1,2,3,4-tetra(isopropyl)cyclopentadienyl)-azido-uranium(iii)) n-pentane solvate'
_chemical_properties_physical Air-sensitive,Moisture-sensitive,Oxygen-sensitive,Light-sensitive,Photo-sensitive
_chemical_temperature_decomposition 407
_space_group_crystal_system tetragonal
_space_group_IT_number 94
_space_group_name_Hall 'P 4n 2n'
_space_group_name_H-M_alt 'P 42 21 2'
_atom_sites_solution_hydrogens geom
_atom_sites_solution_primary iterative
_atom_sites_solution_secondary difmap
_audit_creation_date 2019-11-11
_audit_creation_method
;
Olex2 1.2
(compiled 2018.05.29 svn.r3508 for OlexSys, GUI svn.r5506)
;
_audit_update_record
;
2020-02-18 deposited with the CCDC.	2020-03-17 downloaded from the CCDC.
;
_cell_angle_alpha 90
_cell_angle_beta 90
_cell_angle_gamma 90
_cell_formula_units_Z 4
_cell_length_a 20.7855(5)
_cell_length_b 20.7855(5)
_cell_length_c 35.3744(10)
_cell_measurement_reflns_used 9940
_cell_measurement_temperature 100
_cell_measurement_theta_max 25.08
_cell_measurement_theta_min 2.21
_cell_volume 15283.1(7)
_computing_cell_refinement 'Bruker SAINT'
_computing_data_collection 'Bruker APEX2'
_computing_data_reduction 'Bruker SAINT'
_computing_molecular_graphics 'Olex2 (Dolomanov et al., 2009)'
_computing_publication_material 'Olex2 (Dolomanov et al., 2009)'
_computing_structure_refinement 'XL (Sheldrick, 2008)'
_computing_structure_solution SHELXT-2014
_diffrn_ambient_temperature 100
_diffrn_detector_area_resol_mean 8.366
_diffrn_measured_fraction_theta_full 0.998
_diffrn_measured_fraction_theta_max 0.997
_diffrn_measurement_device_type 'Bruker APEX-II CCD'
_diffrn_measurement_method '\f and \w scans'
_diffrn_radiation_monochromator graphite
_diffrn_radiation_type MoK\a
_diffrn_radiation_wavelength 0.71073
_diffrn_reflns_av_R_equivalents 0.0690
_diffrn_reflns_av_unetI/netI 0.0510
_diffrn_reflns_Laue_measured_fraction_full 0.998
_diffrn_reflns_Laue_measured_fraction_max 0.997
_diffrn_reflns_limit_h_max 25
_diffrn_reflns_limit_h_min -24
_diffrn_reflns_limit_k_max 24
_diffrn_reflns_limit_k_min -25
_diffrn_reflns_limit_l_max 39
_diffrn_reflns_limit_l_min -42
_diffrn_reflns_number 104285
_diffrn_reflns_point_group_measured_fraction_full 0.999
_diffrn_reflns_point_group_measured_fraction_max 0.998
_diffrn_reflns_theta_full 25.242
_diffrn_reflns_theta_max 25.379
_diffrn_reflns_theta_min 1.500
_diffrn_source 'microfocus sealed tube'
_diffrn_standards_number 0
_exptl_absorpt_coefficient_mu 4.272
_exptl_absorpt_correction_T_max 0.4901
_exptl_absorpt_correction_T_min 0.3804
_exptl_absorpt_correction_type multi-scan
_exptl_absorpt_process_details SADABS
_exptl_crystal_colour green
_exptl_crystal_density_diffrn 1.330
_exptl_crystal_description Block
_exptl_crystal_F_000 6168
_exptl_crystal_recrystallization_method 'Re-crystallisation from solvent: n-pentane'
_exptl_crystal_size_max 0.24
_exptl_crystal_size_mid 0.2
_exptl_crystal_size_min 0.16
_refine_diff_density_max 0.760
_refine_diff_density_min -0.596
_refine_diff_density_rms 0.097
_refine_ls_abs_structure_details
;
 Refined as an inversion twin.
;
_refine_ls_abs_structure_Flack 0.029(9)
_refine_ls_extinction_method none
_refine_ls_goodness_of_fit_ref 1.030
_refine_ls_hydrogen_treatment constr
_refine_ls_matrix_type full
_refine_ls_number_parameters 817
_refine_ls_number_reflns 14035
_refine_ls_number_restraints 61
_refine_ls_restrained_S_all 1.029
_refine_ls_R_factor_all 0.0501
_refine_ls_R_factor_gt 0.0356
_refine_ls_shift/su_max 0.004
_refine_ls_shift/su_mean 0.000
_refine_ls_structure_factor_coef Fsqd
_refine_ls_weighting_details 'w=1/[\s^2^(Fo^2^)+(0.0164P)^2^+38.8932P] where P=(Fo^2^+2Fc^2^)/3'
_refine_ls_weighting_scheme calc
_refine_ls_wR_factor_gt 0.0670
_refine_ls_wR_factor_ref 0.0712
_reflns_Friedel_coverage 0.792
_reflns_Friedel_fraction_full 1.000
_reflns_Friedel_fraction_max 1.000
_reflns_number_gt 11893
_reflns_number_total 14035
_reflns_threshold_expression 'I > 2\s(I)'
_cod_data_source_file d0cc01356k2.cif
_cod_data_source_block mab_iii_181_0m
_cod_depositor_comments
;
The following automatic conversions were performed:

data name '_chemical_melting_point' was changed to
'_chemical_temperature_decomposition' since the value had been '407
(decomp.)'. The value '407 (decomp.)' was changed to '407'.

Automatic conversion script
Id: cif_fix_values 7556 2019-12-06 15:28:31Z antanas 

 Adding full bibliography for 7126254--7126256.cif.
;
_cod_original_cell_volume 15283.0(9)
_cod_database_code 7126254
_shelx_shelxl_version_number 2014/7
_shelx_space_group_comment
;
The symmetry employed for this shelxl refinement is uniquely defined
by the following loop, which should always be used as a source of
symmetry information in preference to the above space-group names.
They are only intended as comments.
;
_shelx_estimated_absorpt_t_max 0.548
_shelx_estimated_absorpt_t_min 0.427
_olex2_refinement_description
;
1. Twinned data refinement
 Scales: 0.971(9)
 0.029(9)
2. Fixed Uiso
 At 1.2 times of:
  All C(H) groups, All C(H,H) groups
 At 1.5 times of:
  All C(H,H,H) groups
3. Shared sites
{C69, C69'}
{C71, C71'}
4. Restrained distances
 C60'-C61'
 1.54 with sigma of 0.02
5. Uiso/Uaniso restraints and constraints
Uanis(C24) \\sim Ueq: with sigma of 0.005 and sigma for terminal atoms of 0.02
Uanis(C52) \\sim Ueq: with sigma of 0.005 and sigma for terminal atoms of 0.02
Uanis(C55) \\sim Ueq: with sigma of 0.005 and sigma for terminal atoms of 0.02
Uanis(C58) \\sim Ueq: with sigma of 0.01 and sigma for terminal atoms of 0.02
Uanis(C59) \\sim Ueq: with sigma of 0.003 and sigma for terminal atoms of 0.006
Uanis(C61) \\sim Ueq: with sigma of 0.01 and sigma for terminal atoms of 0.02
Uanis(C62) \\sim Ueq: with sigma of 0.01 and sigma for terminal atoms of 0.02
Uanis(C65) \\sim Ueq: with sigma of 0.01 and sigma for terminal atoms of 0.02
Uanis(C67) \\sim Ueq: with sigma of 0.005 and sigma for terminal atoms of 0.01
Uanis(C69) \\sim Ueq: with sigma of 0.005 and sigma for terminal atoms of 0.02
Uanis(C52) = Uanis(C52')
Uanis(C53) = Uanis(C53')
Uanis(C54) = Uanis(C54')
Uanis(C55) = Uanis(C55')
Uanis(C56) = Uanis(C56')
Uanis(C57) = Uanis(C57')
Uanis(C58) = Uanis(C58')
Uanis(C59) = Uanis(C59')
Uanis(C60) = Uanis(C60')
Uanis(C61) = Uanis(C61')
Uanis(C62) = Uanis(C62')
Uanis(C64) = Uanis(C64')
Uanis(C65) = Uanis(C65')
Uanis(C66) = Uanis(C66')
Uanis(C67) = Uanis(C67')
6. Others
 Sof(C70')=Sof(H70C)=Sof(H70D)=Sof(C69')=Sof(H69D)=Sof(H69E)=Sof(H69F)=1-FVAR(1)
 Sof(C71')=Sof(H71C)=Sof(H71D)=0.5*(1-FVAR(2))
 Sof(C71)=Sof(H71A)=Sof(H71B)=0.5*FVAR(2)
 Sof(C69)=Sof(H69A)=Sof(H69B)=Sof(H69C)=Sof(C70)=Sof(H70A)=Sof(H70B)=FVAR(1)
 Sof(C55')=Sof(C54')=Sof(H54')=Sof(C53')=Sof(C52')=Sof(C56')=Sof(C60')=
 Sof(H60')=Sof(C66')=Sof(H66')=Sof(C57')=Sof(H57')=Sof(C63')=Sof(H63')=
 Sof(C58')=Sof(H58D)=Sof(H58E)=Sof(H58F)=Sof(C61')=Sof(H61D)=Sof(H61E)=
 Sof(H61F)=Sof(C68')=Sof(H68D)=Sof(H68E)=Sof(H68F)=Sof(C62')=Sof(H62D)=
 Sof(H62E)=Sof(H62F)=Sof(C65')=Sof(H65D)=Sof(H65E)=Sof(H65F)=Sof(C67')=
 Sof(H67D)=Sof(H67E)=Sof(H67F)=Sof(C64')=Sof(H64D)=Sof(H64E)=Sof(H64F)=
 Sof(C59')=Sof(H59D)=Sof(H59E)=Sof(H59F)=1-FVAR(2)
 Sof(C52)=Sof(H52)=Sof(C53)=Sof(C54)=Sof(C55)=Sof(C56)=Sof(C60)=Sof(H60)=
 Sof(C61)=Sof(H61A)=Sof(H61B)=Sof(H61C)=Sof(C62)=Sof(H62A)=Sof(H62B)=Sof(H62C)=
 Sof(C63)=Sof(H63)=Sof(C64)=Sof(H64A)=Sof(H64B)=Sof(H64C)=Sof(C65)=Sof(H65A)=
 Sof(H65B)=Sof(H65C)=Sof(C66)=Sof(H66)=Sof(C67)=Sof(H67A)=Sof(H67B)=Sof(H67C)=
 Sof(C68)=Sof(H68A)=Sof(H68B)=Sof(H68C)=Sof(C58)=Sof(H58A)=Sof(H58B)=Sof(H58C)=
 Sof(C57)=Sof(H57)=Sof(C59)=Sof(H59A)=Sof(H59B)=Sof(H59C)=FVAR(2)
7.a Ternary CH refined with riding coordinates:
 C6(H6), C9(H9), C12(H12), C15(H15), C23(H23), C26(H26), C29(H29), C32(H32),
 C40(H40), C43(H43), C46(H46), C60(H60), C63(H63), C66(H66), C57(H57), C49(H49),
  C60'(H60'), C66'(H66'), C57'(H57'), C63'(H63')
7.b Secondary CH2 refined with riding coordinates:
 C70(H70A,H70B), C71(H71A,H71B), C70'(H70C,H70D), C71'(H71C,H71D)
7.c Me refined with riding coordinates:
 C69'(H69D,H69E,H69F)
7.d Aromatic/amide H refined with riding coordinates:
 C1(H1), C18(H18), C35(H35), C52(H52), C54'(H54')
7.e Fitted pentagon refined as free rotating group:
 C52(C53,C54,C55,C56), C55'(C54',C53',C52',C56')
7.f Idealised Me refined as rotating group:
 C7(H7A,H7B,H7C), C8(H8A,H8B,H8C), C10(H10A,H10B,H10C), C11(H11A,H11B,H11C),
 C13(H13A,H13B,H13C), C14(H14A,H14B,H14C), C16(H16A,H16B,H16C), C17(H17A,H17B,
 H17C), C24(H24A,H24B,H24C), C25(H25A,H25B,H25C), C27(H27A,H27B,H27C), C28(H28A,
 H28B,H28C), C30(H30A,H30B,H30C), C31(H31A,H31B,H31C), C33(H33A,H33B,H33C),
 C34(H34A,H34B,H34C), C41(H41A,H41B,H41C), C42(H42A,H42B,H42C), C44(H44A,H44B,
 H44C), C45(H45A,H45B,H45C), C47(H47A,H47B,H47C), C48(H48A,H48B,H48C), C61(H61A,
 H61B,H61C), C62(H62A,H62B,H62C), C64(H64A,H64B,H64C), C65(H65A,H65B,H65C),
 C67(H67A,H67B,H67C), C68(H68A,H68B,H68C), C58(H58A,H58B,H58C), C59(H59A,H59B,
 H59C), C50(H50A,H50B,H50C), C51(H51A,H51B,H51C), C58'(H58D,H58E,H58F),
 C61'(H61D,H61E,H61F), C68'(H68D,H68E,H68F), C62'(H62D,H62E,H62F), C65'(H65D,
 H65E,H65F), C67'(H67D,H67E,H67F), C64'(H64D,H64E,H64F), C59'(H59D,H59E,H59F),
 C69(H69A,H69B,H69C)
;
_olex2_submission_special_instructions 'No special instructions were received'

loop_
_space_group_symop_operation_xyz
'x, y, z'
'-x, -y, z'
'-y+1/2, x+1/2, z+1/2'
'y+1/2, -x+1/2, z+1/2'
'-x+1/2, y+1/2, -z+1/2'
'x+1/2, -y+1/2, -z+1/2'
'y, x, -z'
'-y, -x, -z'

loop_
_atom_site_label
_atom_site_type_symbol
_atom_site_fract_x
_atom_site_fract_y
_atom_site_fract_z
_atom_site_U_iso_or_equiv
_atom_site_adp_type
_atom_site_occupancy
_atom_site_site_symmetry_order
_atom_site_calc_flag
_atom_site_refinement_flags_posn
_atom_site_refinement_flags_adp
_atom_site_refinement_flags_occupancy
_atom_site_disorder_assembly
_atom_site_disorder_group
C1 C 0.2895(4) 0.1728(4) 0.5936(2) 0.023(2) Uani 1 1 d . . . . .
H1 H 0.2808 0.2176 0.5945 0.027 Uiso 1 1 calc R . . . .
C2 C 0.3251(4) 0.1403(4) 0.5648(2) 0.025(2) Uani 1 1 d . . . . .
C3 C 0.3287(4) 0.0744(4) 0.5754(2) 0.029(2) Uani 1 1 d . . . . .
C4 C 0.2947(4) 0.0658(4) 0.6096(3) 0.028(2) Uani 1 1 d . . . . .
C5 C 0.2693(4) 0.1265(4) 0.6204(2) 0.024(2) Uani 1 1 d . . . . .
C6 C 0.3423(5) 0.1726(4) 0.5280(2) 0.032(2) Uani 1 1 d . . . . .
H6 H 0.3862 0.1577 0.5205 0.038 Uiso 1 1 calc R . . . .
C7 C 0.2948(5) 0.1532(5) 0.4964(2) 0.041(3) Uani 1 1 d . . . . .
H7A H 0.2948 0.1063 0.4936 0.062 Uiso 1 1 calc GR . . . .
H7B H 0.3080 0.1732 0.4726 0.062 Uiso 1 1 calc GR . . . .
H7C H 0.2514 0.1678 0.5031 0.062 Uiso 1 1 calc GR . . . .
C8 C 0.3435(5) 0.2457(4) 0.5302(3) 0.032(2) Uani 1 1 d . . . . .
H8A H 0.3002 0.2617 0.5358 0.048 Uiso 1 1 calc GR . . . .
H8B H 0.3581 0.2633 0.5060 0.048 Uiso 1 1 calc GR . . . .
H8C H 0.3731 0.2592 0.5503 0.048 Uiso 1 1 calc GR . . . .
C9 C 0.3549(5) 0.0175(4) 0.5526(3) 0.035(2) Uani 1 1 d . . . . .
H9 H 0.3718 -0.0137 0.5717 0.042 Uiso 1 1 calc R . . . .
C10 C 0.3010(6) -0.0179(5) 0.5318(3) 0.050(3) Uani 1 1 d . . . . .
H10A H 0.2796 0.0117 0.5143 0.075 Uiso 1 1 calc GR . . . .
H10B H 0.2697 -0.0340 0.5502 0.075 Uiso 1 1 calc GR . . . .
H10C H 0.3192 -0.0541 0.5177 0.075 Uiso 1 1 calc GR . . . .
C11 C 0.4110(6) 0.0317(5) 0.5260(3) 0.044(3) Uani 1 1 d . . . . .
H11A H 0.3954 0.0556 0.5040 0.066 Uiso 1 1 calc GR . . . .
H11B H 0.4304 -0.0089 0.5177 0.066 Uiso 1 1 calc GR . . . .
H11C H 0.4434 0.0574 0.5394 0.066 Uiso 1 1 calc GR . . . .
C12 C 0.2825(5) 0.0012(4) 0.6280(3) 0.036(2) Uani 1 1 d . . . . .
H12 H 0.3070 -0.0316 0.6132 0.043 Uiso 1 1 calc R . . . .
C13 C 0.2105(5) -0.0179(5) 0.6258(3) 0.053(3) Uani 1 1 d . . . . .
H13A H 0.1857 0.0084 0.6437 0.080 Uiso 1 1 calc GR . . . .
H13B H 0.2057 -0.0634 0.6324 0.080 Uiso 1 1 calc GR . . . .
H13C H 0.1946 -0.0106 0.6001 0.080 Uiso 1 1 calc GR . . . .
C14 C 0.3055(5) -0.0041(4) 0.6696(3) 0.037(2) Uani 1 1 d . . . . .
H14A H 0.3519 0.0042 0.6709 0.055 Uiso 1 1 calc GR . . . .
H14B H 0.2965 -0.0475 0.6792 0.055 Uiso 1 1 calc GR . . . .
H14C H 0.2826 0.0276 0.6851 0.055 Uiso 1 1 calc GR . . . .
C15 C 0.2197(4) 0.1404(4) 0.6515(3) 0.028(2) Uani 1 1 d . . . . .
H15 H 0.2207 0.1046 0.6704 0.034 Uiso 1 1 calc R . . . .
C16 C 0.1524(4) 0.1420(6) 0.6322(3) 0.057(3) Uani 1 1 d . . . . .
H16A H 0.1478 0.1821 0.6179 0.086 Uiso 1 1 calc GR . . . .
H16B H 0.1188 0.1395 0.6516 0.086 Uiso 1 1 calc GR . . . .
H16C H 0.1484 0.1053 0.6150 0.086 Uiso 1 1 calc GR . . . .
C17 C 0.2315(4) 0.2040(4) 0.6719(3) 0.034(2) Uani 1 1 d . . . . .
H17A H 0.2735 0.2028 0.6844 0.051 Uiso 1 1 calc GR . . . .
H17B H 0.1977 0.2108 0.6908 0.051 Uiso 1 1 calc GR . . . .
H17C H 0.2307 0.2394 0.6536 0.051 Uiso 1 1 calc GR . . . .
C18 C 0.4792(4) 0.2347(4) 0.5943(3) 0.023(2) Uani 1 1 d . . . . .
H18 H 0.4672 0.2445 0.5690 0.028 Uiso 1 1 calc R . . . .
C19 C 0.4574(4) 0.2677(4) 0.6265(2) 0.0187(18) Uani 1 1 d . . . . .
C20 C 0.4851(4) 0.2368(4) 0.6590(2) 0.023(2) Uani 1 1 d . . . . .
C21 C 0.5236(4) 0.1847(4) 0.6453(3) 0.022(2) Uani 1 1 d . . . . .
C22 C 0.5215(4) 0.1851(4) 0.6050(3) 0.025(2) Uani 1 1 d . . . . .
C23 C 0.4251(4) 0.3341(4) 0.6257(2) 0.0228(19) Uani 1 1 d . . . . .
H23 H 0.4408 0.3578 0.6485 0.027 Uiso 1 1 calc R . . . .
C24 C 0.4477(4) 0.3731(4) 0.5909(2) 0.025(2) Uani 1 1 d . U . . .
H24A H 0.4948 0.3732 0.5900 0.037 Uiso 1 1 calc GR . . . .
H24B H 0.4320 0.4174 0.5930 0.037 Uiso 1 1 calc GR . . . .
H24C H 0.4307 0.3534 0.5679 0.037 Uiso 1 1 calc GR . . . .
C25 C 0.3521(4) 0.3346(4) 0.6276(3) 0.034(2) Uani 1 1 d . . . . .
H25A H 0.3344 0.3189 0.6037 0.051 Uiso 1 1 calc GR . . . .
H25B H 0.3370 0.3786 0.6322 0.051 Uiso 1 1 calc GR . . . .
H25C H 0.3378 0.3067 0.6483 0.051 Uiso 1 1 calc GR . . . .
C26 C 0.4838(5) 0.2616(4) 0.6995(2) 0.029(2) Uani 1 1 d . . . . .
H26 H 0.4966 0.2247 0.7161 0.035 Uiso 1 1 calc R . . . .
C27 C 0.5349(5) 0.3143(5) 0.7053(3) 0.035(2) Uani 1 1 d . . . . .
H27A H 0.5764 0.2994 0.6954 0.052 Uiso 1 1 calc GR . . . .
H27B H 0.5392 0.3238 0.7323 0.052 Uiso 1 1 calc GR . . . .
H27C H 0.5218 0.3534 0.6918 0.052 Uiso 1 1 calc GR . . . .
C28 C 0.4182(4) 0.2853(5) 0.7139(3) 0.033(2) Uani 1 1 d . . . . .
H28A H 0.4054 0.3238 0.6998 0.050 Uiso 1 1 calc GR . . . .
H28B H 0.4213 0.2957 0.7409 0.050 Uiso 1 1 calc GR . . . .
H28C H 0.3859 0.2515 0.7103 0.050 Uiso 1 1 calc GR . . . .
C29 C 0.5645(4) 0.1377(4) 0.6677(3) 0.0233(19) Uani 1 1 d . . . . .
H29 H 0.5847 0.1084 0.6487 0.028 Uiso 1 1 calc R . . . .
C30 C 0.6213(4) 0.1719(4) 0.6882(3) 0.033(2) Uani 1 1 d . . . . .
H30A H 0.6445 0.1991 0.6702 0.049 Uiso 1 1 calc GR . . . .
H30B H 0.6506 0.1396 0.6986 0.049 Uiso 1 1 calc GR . . . .
H30C H 0.6044 0.1986 0.7088 0.049 Uiso 1 1 calc GR . . . .
C31 C 0.5281(4) 0.0936(4) 0.6954(2) 0.026(2) Uani 1 1 d . . . . .
H31A H 0.5143 0.1187 0.7174 0.039 Uiso 1 1 calc GR . . . .
H31B H 0.5564 0.0587 0.7036 0.039 Uiso 1 1 calc GR . . . .
H31C H 0.4902 0.0755 0.6827 0.039 Uiso 1 1 calc GR . . . .
C32 C 0.5646(4) 0.1484(4) 0.5780(2) 0.026(2) Uani 1 1 d . . . . .
H32 H 0.5623 0.1016 0.5845 0.031 Uiso 1 1 calc R . . . .
C33 C 0.6352(4) 0.1712(5) 0.5828(3) 0.038(3) Uani 1 1 d . . . . .
H33A H 0.6373 0.2180 0.5796 0.057 Uiso 1 1 calc GR . . . .
H33B H 0.6622 0.1504 0.5637 0.057 Uiso 1 1 calc GR . . . .
H33C H 0.6506 0.1596 0.6081 0.057 Uiso 1 1 calc GR . . . .
C34 C 0.5455(5) 0.1569(5) 0.5369(3) 0.041(3) Uani 1 1 d . . . . .
H34A H 0.5009 0.1428 0.5334 0.061 Uiso 1 1 calc GR . . . .
H34B H 0.5739 0.1310 0.5209 0.061 Uiso 1 1 calc GR . . . .
H34C H 0.5493 0.2024 0.5299 0.061 Uiso 1 1 calc GR . . . .
C35 C 0.2539(4) 0.0342(4) 0.8758(3) 0.023(2) Uani 1 1 d . . . . .
H35 H 0.2498 0.0518 0.9005 0.028 Uiso 1 1 calc R . . . .
C36 C 0.2980(4) -0.0143(4) 0.8650(3) 0.026(2) Uani 1 1 d . . . . .
C37 C 0.2898(4) -0.0262(4) 0.8253(2) 0.0218(19) Uani 1 1 d . . . . .
C38 C 0.2400(4) 0.0153(4) 0.8123(2) 0.0199(18) Uani 1 1 d . . . . .
C39 C 0.2167(4) 0.0524(4) 0.8439(2) 0.0200(19) Uani 1 1 d . . . . .
C40 C 0.3410(5) -0.0519(4) 0.8919(3) 0.031(2) Uani 1 1 d . . . . .
H40 H 0.3843 -0.0567 0.8798 0.038 Uiso 1 1 calc R . . . .
C41 C 0.3143(5) -0.1184(5) 0.8994(3) 0.052(3) Uani 1 1 d . . . . .
H41A H 0.2730 -0.1147 0.9126 0.079 Uiso 1 1 calc GR . . . .
H41B H 0.3446 -0.1426 0.9151 0.079 Uiso 1 1 calc GR . . . .
H41C H 0.3080 -0.1409 0.8753 0.079 Uiso 1 1 calc GR . . . .
C42 C 0.3498(6) -0.0168(5) 0.9300(3) 0.051(3) Uani 1 1 d . . . . .
H42A H 0.3703 0.0250 0.9257 0.077 Uiso 1 1 calc GR . . . .
H42B H 0.3771 -0.0428 0.9467 0.077 Uiso 1 1 calc GR . . . .
H42C H 0.3078 -0.0104 0.9419 0.077 Uiso 1 1 calc GR . . . .
C43 C 0.3262(4) -0.0768(4) 0.8039(2) 0.024(2) Uani 1 1 d . . . . .
H43 H 0.3590 -0.0945 0.8217 0.029 Uiso 1 1 calc R . . . .
C44 C 0.2835(5) -0.1335(4) 0.7919(3) 0.038(3) Uani 1 1 d . . . . .
H44A H 0.2615 -0.1509 0.8141 0.057 Uiso 1 1 calc GR . . . .
H44B H 0.3103 -0.1671 0.7805 0.057 Uiso 1 1 calc GR . . . .
H44C H 0.2516 -0.1187 0.7735 0.057 Uiso 1 1 calc GR . . . .
C45 C 0.3636(5) -0.0517(5) 0.7691(3) 0.038(3) Uani 1 1 d . . . . .
H45A H 0.3333 -0.0336 0.7507 0.056 Uiso 1 1 calc GR . . . .
H45B H 0.3873 -0.0873 0.7575 0.056 Uiso 1 1 calc GR . . . .
H45C H 0.3939 -0.0182 0.7771 0.056 Uiso 1 1 calc GR . . . .
C46 C 0.2086(4) 0.0098(5) 0.7732(3) 0.030(2) Uani 1 1 d . . . . .
H46 H 0.2386 -0.0166 0.7574 0.036 Uiso 1 1 calc R . . . .
C47 C 0.1444(5) -0.0288(5) 0.7753(3) 0.038(2) Uani 1 1 d . . . . .
H47A H 0.1118 -0.0030 0.7884 0.057 Uiso 1 1 calc GR . . . .
H47B H 0.1515 -0.0689 0.7892 0.057 Uiso 1 1 calc GR . . . .
H47C H 0.1295 -0.0387 0.7497 0.057 Uiso 1 1 calc GR . . . .
C48 C 0.1980(4) 0.0722(4) 0.7517(2) 0.032(2) Uani 1 1 d . . . . .
H48A H 0.1712 0.1012 0.7669 0.049 Uiso 1 1 calc GR . . . .
H48B H 0.1763 0.0631 0.7277 0.049 Uiso 1 1 calc GR . . . .
H48C H 0.2396 0.0927 0.7467 0.049 Uiso 1 1 calc GR . . . .
C52 C 0.3203(3) 0.2103(6) 0.8678(3) 0.027(3) Uani 0.645(5) 1 d . U . A 3
H52 H 0.2757 0.2171 0.8721 0.033 Uiso 0.645(5) 1 calc R . . A 3
C53 C 0.3541(5) 0.2241(7) 0.8338(3) 0.028(3) Uani 0.645(5) 1 d G . . A 3
C54 C 0.4196(4) 0.2069(6) 0.8393(3) 0.026(3) Uani 0.645(5) 1 d G . . A 3
C55 C 0.4263(4) 0.1826(6) 0.8766(3) 0.026(4) Uani 0.645(5) 1 d G U . A 3
C56 C 0.3649(5) 0.1847(5) 0.8942(2) 0.027(3) Uani 0.645(5) 1 d G . . A 3
C60 C 0.4700(7) 0.2205(7) 0.8092(4) 0.027(3) Uani 0.645(5) 1 d . . . A 3
H60 H 0.4459 0.2324 0.7857 0.032 Uiso 0.645(5) 1 calc R . . A 3
C61 C 0.518(3) 0.1686(17) 0.7978(8) 0.045(7) Uani 0.645(5) 1 d . U . A 3
H61A H 0.5471 0.1857 0.7784 0.068 Uiso 0.645(5) 1 calc GR . . A 3
H61B H 0.4949 0.1313 0.7877 0.068 Uiso 0.645(5) 1 calc GR . . A 3
H61C H 0.5431 0.1555 0.8200 0.068 Uiso 0.645(5) 1 calc GR . . A 3
C62 C 0.5115(10) 0.2763(10) 0.8186(5) 0.069(6) Uani 0.645(5) 1 d . U . A 3
H62A H 0.4844 0.3137 0.8243 0.104 Uiso 0.645(5) 1 calc GR . . A 3
H62B H 0.5394 0.2862 0.7970 0.104 Uiso 0.645(5) 1 calc GR . . A 3
H62C H 0.5380 0.2659 0.8407 0.104 Uiso 0.645(5) 1 calc GR . . A 3
C63 C 0.4896(7) 0.1674(9) 0.8951(4) 0.038(4) Uani 0.645(5) 1 d . . . A 3
H63 H 0.5215 0.1624 0.8742 0.046 Uiso 0.645(5) 1 calc R . . A 3
C64 C 0.5139(9) 0.2240(11) 0.9196(6) 0.062(5) Uani 0.645(5) 1 d . . . A 3
H64A H 0.4950 0.2211 0.9449 0.092 Uiso 0.645(5) 1 calc GR . . A 3
H64B H 0.5012 0.2648 0.9078 0.092 Uiso 0.645(5) 1 calc GR . . A 3
H64C H 0.5609 0.2221 0.9215 0.092 Uiso 0.645(5) 1 calc GR . . A 3
C65 C 0.4972(9) 0.1115(10) 0.9192(6) 0.034(4) Uani 0.645(5) 1 d . U . A 3
H65A H 0.5410 0.1106 0.9295 0.050 Uiso 0.645(5) 1 calc GR . . A 3
H65B H 0.4896 0.0723 0.9044 0.050 Uiso 0.645(5) 1 calc GR . . A 3
H65C H 0.4662 0.1136 0.9401 0.050 Uiso 0.645(5) 1 calc GR . . A 3
C66 C 0.3523(7) 0.1895(8) 0.9366(4) 0.037(3) Uani 0.645(5) 1 d . . . A 3
H66 H 0.3889 0.1681 0.9500 0.044 Uiso 0.645(5) 1 calc R . . A 3
C67 C 0.2905(11) 0.1559(8) 0.9487(6) 0.034(4) Uani 0.645(5) 1 d . U . A 3
H67A H 0.2534 0.1787 0.9380 0.051 Uiso 0.645(5) 1 calc GR . . A 3
H67B H 0.2874 0.1561 0.9763 0.051 Uiso 0.645(5) 1 calc GR . . A 3
H67C H 0.2909 0.1114 0.9395 0.051 Uiso 0.645(5) 1 calc GR . . A 3
C68 C 0.3510(11) 0.2611(10) 0.9491(6) 0.076(7) Uani 0.645(5) 1 d . . . A 3
H68A H 0.3853 0.2846 0.9361 0.114 Uiso 0.645(5) 1 calc GR . . A 3
H68B H 0.3577 0.2638 0.9765 0.114 Uiso 0.645(5) 1 calc GR . . A 3
H68C H 0.3093 0.2800 0.9426 0.114 Uiso 0.645(5) 1 calc GR . . A 3
N1 N 0.4598(4) 0.0386(4) 0.6178(2) 0.0279(19) Uani 1 1 d . . . . .
N2 N 0.5000 0.0000 0.6179(3) 0.020(2) Uani 1 2 d S T P . .
N3 N 0.3737(3) 0.1300(4) 0.6977(2) 0.0307(18) Uani 1 1 d . . . . .
N4 N 0.3689(3) 0.1195(3) 0.7301(2) 0.0227(16) Uani 1 1 d . . . . .
N5 N 0.3640(3) 0.1096(3) 0.7627(2) 0.0298(17) Uani 1 1 d . . . . .
N6 N 0.4506(4) 0.0267(4) 0.8367(2) 0.0323(19) Uani 1 1 d . . . . .
N7 N 0.5000 0.0000 0.8361(3) 0.025(2) Uani 1 2 d S T P . .
U1 U 0.40185(2) 0.14146(2) 0.62914(2) 0.02026(8) Uani 1 1 d . . . . .
U2 U 0.34908(2) 0.09314(2) 0.83256(2) 0.02337(9) Uani 1 1 d . . . . .
C58 C 0.321(2) 0.329(3) 0.8040(12) 0.050(8) Uani 0.645(5) 1 d . U . A 3
H58A H 0.3018 0.3397 0.8285 0.075 Uiso 0.645(5) 1 calc GR . . A 3
H58B H 0.2943 0.3466 0.7836 0.075 Uiso 0.645(5) 1 calc GR . . A 3
H58C H 0.3643 0.3476 0.8025 0.075 Uiso 0.645(5) 1 calc GR . . A 3
C57 C 0.3253(6) 0.2566(6) 0.7999(5) 0.033(3) Uani 0.645(5) 1 d . . . A 3
H57 H 0.3531 0.2469 0.7775 0.039 Uiso 0.645(5) 1 calc R . . A 3
C59 C 0.2582(15) 0.2331(12) 0.7913(8) 0.025(5) Uani 0.645(5) 1 d . U . A 3
H59A H 0.2294 0.2449 0.8121 0.037 Uiso 0.645(5) 1 calc GR . . A 3
H59B H 0.2587 0.1862 0.7884 0.037 Uiso 0.645(5) 1 calc GR . . A 3
H59C H 0.2429 0.2529 0.7678 0.037 Uiso 0.645(5) 1 calc GR . . A 3
C49 C 0.1523(4) 0.0861(4) 0.8468(2) 0.027(2) Uani 1 1 d . . . . .
H49 H 0.1374 0.0971 0.8208 0.032 Uiso 1 1 calc R . . . .
C50 C 0.1534(4) 0.1476(4) 0.8704(2) 0.029(2) Uani 1 1 d . . . . .
H50A H 0.1621 0.1368 0.8969 0.044 Uiso 1 1 calc GR . . . .
H50B H 0.1116 0.1692 0.8685 0.044 Uiso 1 1 calc GR . . . .
H50C H 0.1872 0.1762 0.8609 0.044 Uiso 1 1 calc GR . . . .
C51 C 0.1042(5) 0.0389(5) 0.8644(3) 0.041(3) Uani 1 1 d . . . . .
H51A H 0.1160 0.0308 0.8908 0.062 Uiso 1 1 calc GR . . . .
H51B H 0.1051 -0.0017 0.8503 0.062 Uiso 1 1 calc GR . . . .
H51C H 0.0609 0.0573 0.8634 0.062 Uiso 1 1 calc GR . . . .
C55' C 0.4434(8) 0.1834(10) 0.8441(6) 0.026(4) Uani 0.355(5) 1 d . . . A 4
C54' C 0.3995(11) 0.2135(11) 0.8190(4) 0.026(3) Uani 0.355(5) 1 d G . . A 4
H54' H 0.4073 0.2233 0.7931 0.031 Uiso 0.355(5) 1 calc R . . A 4
C53' C 0.3419(9) 0.2263(13) 0.8392(6) 0.028(3) Uani 0.355(5) 1 d G . . A 4
C52' C 0.3501(9) 0.2042(11) 0.8768(5) 0.027(3) Uani 0.355(5) 1 d G . . A 4
C56' C 0.4129(10) 0.1776(11) 0.8799(5) 0.027(3) Uani 0.355(5) 1 d G . . A 4
C60' C 0.5141(11) 0.1730(12) 0.8331(8) 0.027(3) Uani 0.355(5) 1 d D . . A 4
H60' H 0.5306 0.1365 0.8488 0.032 Uiso 0.355(5) 1 calc R . . A 4
C66' C 0.3034(13) 0.2224(14) 0.9082(8) 0.037(3) Uani 0.355(5) 1 d . . . A 4
H66' H 0.2609 0.2233 0.8950 0.044 Uiso 0.355(5) 1 calc R . . A 4
C57' C 0.2843(12) 0.2622(11) 0.8226(9) 0.033(3) Uani 0.355(5) 1 d . . . A 4
H57' H 0.2508 0.2660 0.8427 0.039 Uiso 0.355(5) 1 calc R . . A 4
C63' C 0.4453(15) 0.1573(12) 0.9167(8) 0.038(8) Uani 0.355(5) 1 d . . . A 4
H63' H 0.4078 0.1504 0.9340 0.045 Uiso 0.355(5) 1 calc R . . A 4
C58' C 0.307(5) 0.330(5) 0.813(2) 0.050(8) Uani 0.355(5) 1 d . . . A 4
H58D H 0.3270 0.3496 0.8350 0.075 Uiso 0.355(5) 1 calc GR . . A 4
H58E H 0.2705 0.3559 0.8045 0.075 Uiso 0.355(5) 1 calc GR . . A 4
H58F H 0.3390 0.3274 0.7923 0.075 Uiso 0.355(5) 1 calc GR . . A 4
C61' C 0.517(5) 0.151(4) 0.7917(13) 0.045(7) Uani 0.355(5) 1 d D . . A 4
H61D H 0.4991 0.1853 0.7756 0.068 Uiso 0.355(5) 1 calc GR . . A 4
H61E H 0.4917 0.1119 0.7886 0.068 Uiso 0.355(5) 1 calc GR . . A 4
H61F H 0.5617 0.1432 0.7846 0.068 Uiso 0.355(5) 1 calc GR . . A 4
C68' C 0.3120(16) 0.2917(14) 0.9213(10) 0.057(10) Uani 0.355(5) 1 d . . . A 4
H68D H 0.2880 0.2985 0.9448 0.086 Uiso 0.355(5) 1 calc GR . . A 4
H68E H 0.2959 0.3210 0.9018 0.086 Uiso 0.355(5) 1 calc GR . . A 4
H68F H 0.3578 0.3002 0.9258 0.086 Uiso 0.355(5) 1 calc GR . . A 4
C62' C 0.5540(19) 0.2290(18) 0.8418(10) 0.069(6) Uani 0.355(5) 1 d . . . A 4
H62D H 0.5962 0.2241 0.8298 0.104 Uiso 0.355(5) 1 calc GR . . A 4
H62E H 0.5595 0.2325 0.8692 0.104 Uiso 0.355(5) 1 calc GR . . A 4
H62F H 0.5330 0.2680 0.8322 0.104 Uiso 0.355(5) 1 calc GR . . A 4
C65' C 0.4774(17) 0.093(2) 0.9168(14) 0.034(4) Uani 0.355(5) 1 d . . . A 4
H65D H 0.4463 0.0597 0.9094 0.050 Uiso 0.355(5) 1 calc GR . . A 4
H65E H 0.4937 0.0834 0.9422 0.050 Uiso 0.355(5) 1 calc GR . . A 4
H65F H 0.5133 0.0930 0.8988 0.050 Uiso 0.355(5) 1 calc GR . . A 4
C67' C 0.291(2) 0.1791(17) 0.9420(12) 0.034(4) Uani 0.355(5) 1 d . . . A 4
H67D H 0.2767 0.1368 0.9332 0.051 Uiso 0.355(5) 1 calc GR . . A 4
H67E H 0.2576 0.1983 0.9580 0.051 Uiso 0.355(5) 1 calc GR . . A 4
H67F H 0.3307 0.1744 0.9567 0.051 Uiso 0.355(5) 1 calc GR . . A 4
C64' C 0.4775(17) 0.212(2) 0.9338(11) 0.062(5) Uani 0.355(5) 1 d . . . A 4
H64D H 0.5061 0.2320 0.9152 0.092 Uiso 0.355(5) 1 calc GR . . A 4
H64E H 0.5029 0.1972 0.9556 0.092 Uiso 0.355(5) 1 calc GR . . A 4
H64F H 0.4454 0.2432 0.9423 0.092 Uiso 0.355(5) 1 calc GR . . A 4
C59' C 0.252(3) 0.221(2) 0.7863(16) 0.025(5) Uani 0.355(5) 1 d . . . A 4
H59D H 0.2160 0.2458 0.7758 0.037 Uiso 0.355(5) 1 calc GR . . A 4
H59E H 0.2369 0.1795 0.7951 0.037 Uiso 0.355(5) 1 calc GR . . A 4
H59F H 0.2849 0.2152 0.7666 0.037 Uiso 0.355(5) 1 calc GR . . A 4
C69 C 0.1629(9) -0.0050(8) 0.9794(4) 0.098(11) Uani 0.55(3) 1 d . U . B 1
H69A H 0.1507 -0.0351 0.9995 0.148 Uiso 0.55(3) 1 calc GR . . B 1
H69B H 0.2089 -0.0093 0.9740 0.148 Uiso 0.55(3) 1 calc GR . . B 1
H69C H 0.1381 -0.0146 0.9565 0.148 Uiso 0.55(3) 1 calc GR . . B 1
C70 C 0.1486(14) 0.0640(18) 0.9922(9) 0.104(14) Uani 0.55(3) 1 d . . . B 1
H70A H 0.1738 0.0725 1.0154 0.125 Uiso 0.55(3) 1 calc R . . B 1
H70B H 0.1645 0.0937 0.9724 0.125 Uiso 0.55(3) 1 calc R . . B 1
C71 C 0.0803(6) 0.0803(6) 1.0000 0.06(3) Uani 0.55(3) 2 d S T P B 1
H71A H 0.0544 0.0662 0.9780 0.072 Uiso 0.274(13) 1 calc R . . B 1
H71B H 0.0662 0.0544 1.0220 0.072 Uiso 0.274(13) 1 calc R . . B 1
C70' C 0.0945(12) 0.0141(14) 0.9870(6) 0.053(10) Uani 0.45(3) 1 d . . . B 2
H70C H 0.0698 0.0068 0.9634 0.063 Uiso 0.45(3) 1 calc R . . B 2
H70D H 0.0772 -0.0159 1.0062 0.063 Uiso 0.45(3) 1 calc R . . B 2
C69' C 0.1629(9) -0.0050(8) 0.9794(4) 0.086(5) Uani 0.45(3) 1 d . . . B 2
H69D H 0.1642 -0.0499 0.9711 0.129 Uiso 0.45(3) 1 calc R . . B 2
H69E H 0.1808 0.0227 0.9596 0.129 Uiso 0.45(3) 1 calc R . . B 2
H69F H 0.1882 -0.0002 1.0026 0.129 Uiso 0.45(3) 1 calc R . . B 2
C71' C 0.0803(6) 0.0803(6) 1.0000 0.06(4) Uani 0.45(3) 2 d S T P B 2
H71C H 0.0905 0.1102 0.9790 0.072 Uiso 0.226(13) 1 calc R . . B 2
H71D H 0.1102 0.0905 1.0210 0.072 Uiso 0.226(13) 1 calc R . . B 2

loop_
_atom_site_aniso_label
_atom_site_aniso_U_11
_atom_site_aniso_U_22
_atom_site_aniso_U_33
_atom_site_aniso_U_23
_atom_site_aniso_U_13
_atom_site_aniso_U_12
C1 0.023(5) 0.018(5) 0.027(5) 0.005(4) -0.007(4) 0.009(3)
C2 0.027(5) 0.021(5) 0.026(5) -0.001(4) -0.010(4) 0.009(4)
C3 0.028(5) 0.030(5) 0.028(5) -0.003(4) -0.009(4) 0.003(4)
C4 0.019(5) 0.024(5) 0.040(6) -0.006(4) -0.003(4) -0.002(4)
C5 0.029(5) 0.026(5) 0.018(5) 0.008(4) 0.006(4) 0.007(4)
C6 0.032(5) 0.035(5) 0.028(5) 0.009(4) -0.002(4) 0.012(4)
C7 0.070(8) 0.039(6) 0.016(5) 0.007(5) -0.008(5) 0.011(5)
C8 0.039(6) 0.031(5) 0.025(5) 0.008(4) -0.001(5) 0.009(4)
C9 0.048(7) 0.029(5) 0.028(6) 0.000(4) -0.013(5) 0.010(5)
C10 0.067(8) 0.038(6) 0.045(7) -0.013(5) -0.021(6) 0.015(6)
C11 0.070(8) 0.032(6) 0.030(6) -0.015(5) -0.004(6) 0.028(6)
C12 0.048(6) 0.026(5) 0.033(6) 0.002(5) -0.016(5) -0.003(4)
C13 0.057(7) 0.032(6) 0.071(8) 0.025(6) -0.009(7) -0.019(5)
C14 0.040(6) 0.029(5) 0.040(6) 0.003(5) -0.008(5) -0.001(4)
C15 0.023(5) 0.019(5) 0.041(6) 0.003(4) 0.006(4) 0.002(4)
C16 0.022(5) 0.066(8) 0.084(9) 0.025(7) 0.000(6) -0.001(5)
C17 0.026(5) 0.040(6) 0.037(6) 0.007(5) 0.011(5) 0.006(4)
C18 0.023(5) 0.023(5) 0.024(5) 0.007(4) -0.002(4) 0.000(4)
C19 0.023(4) 0.020(4) 0.013(4) 0.004(4) 0.009(4) -0.007(3)
C20 0.024(5) 0.025(5) 0.018(5) 0.007(4) 0.002(4) -0.006(4)
C21 0.020(5) 0.020(5) 0.025(5) 0.002(4) -0.001(4) -0.002(4)
C22 0.019(5) 0.023(5) 0.034(6) 0.005(4) 0.000(4) 0.003(4)
C23 0.024(4) 0.024(5) 0.020(5) -0.003(4) 0.002(4) 0.001(3)
C24 0.039(5) 0.005(4) 0.030(5) 0.002(4) -0.005(4) 0.007(4)
C25 0.033(5) 0.027(5) 0.043(6) 0.008(5) 0.010(5) 0.002(4)
C26 0.036(6) 0.030(6) 0.020(5) 0.002(4) 0.006(4) -0.002(4)
C27 0.043(6) 0.032(6) 0.028(6) 0.001(4) -0.003(5) -0.001(4)
C28 0.041(6) 0.034(6) 0.024(5) -0.004(4) 0.013(4) -0.002(4)
C29 0.014(4) 0.021(4) 0.035(5) 0.000(4) 0.003(4) 0.002(3)
C30 0.030(6) 0.024(5) 0.045(6) 0.004(4) -0.004(5) -0.005(4)
C31 0.019(4) 0.024(5) 0.035(5) 0.008(4) -0.013(4) -0.001(4)
C32 0.030(5) 0.019(5) 0.029(5) 0.003(4) 0.007(4) 0.010(4)
C33 0.036(6) 0.039(6) 0.039(6) 0.007(5) 0.019(5) 0.008(5)
C34 0.043(6) 0.026(5) 0.052(7) 0.000(5) 0.013(5) 0.012(5)
C35 0.022(5) 0.032(5) 0.016(5) 0.004(4) 0.004(4) 0.003(4)
C36 0.026(5) 0.028(5) 0.026(5) 0.011(4) 0.001(4) 0.009(4)
C37 0.020(5) 0.027(5) 0.019(5) 0.007(4) 0.009(4) 0.007(3)
C38 0.017(5) 0.027(5) 0.016(4) 0.007(4) -0.001(4) 0.001(3)
C39 0.021(5) 0.025(5) 0.014(4) 0.000(4) 0.003(4) -0.002(4)
C40 0.036(6) 0.030(5) 0.028(6) 0.011(4) 0.002(4) 0.014(4)
C41 0.044(7) 0.059(8) 0.054(8) 0.045(6) -0.013(6) -0.002(5)
C42 0.054(8) 0.070(8) 0.030(6) 0.005(6) -0.002(6) 0.042(6)
C43 0.021(5) 0.020(5) 0.032(5) 0.000(4) 0.006(4) 0.005(3)
C44 0.044(6) 0.016(5) 0.054(7) -0.008(5) 0.006(5) 0.000(4)
C45 0.038(6) 0.034(6) 0.041(6) 0.001(5) 0.012(5) 0.008(5)
C46 0.028(5) 0.034(6) 0.028(5) 0.000(4) -0.001(4) 0.001(4)
C47 0.034(6) 0.042(6) 0.039(6) -0.008(5) -0.010(5) -0.010(5)
C48 0.028(5) 0.045(6) 0.025(5) 0.008(4) 0.003(4) 0.003(4)
C52 0.023(6) 0.027(5) 0.032(6) -0.004(5) 0.008(5) 0.009(5)
C53 0.035(8) 0.022(5) 0.026(6) 0.001(5) -0.009(6) 0.002(5)
C54 0.029(9) 0.024(6) 0.024(10) -0.003(8) 0.010(7) -0.002(6)
C55 0.027(6) 0.023(6) 0.028(6) -0.016(5) -0.005(5) 0.005(4)
C56 0.021(7) 0.025(7) 0.036(8) 0.001(6) -0.005(6) -0.004(6)
C60 0.025(7) 0.025(7) 0.030(7) -0.005(6) -0.006(6) -0.003(5)
C61 0.028(6) 0.05(2) 0.057(11) 0.012(10) -0.002(10) 0.023(14)
C62 0.077(13) 0.084(13) 0.046(11) -0.012(9) 0.024(9) -0.038(10)
C63 0.026(9) 0.067(12) 0.023(9) 0.005(8) 0.012(7) 0.003(8)
C64 0.032(11) 0.089(14) 0.064(14) 0.003(10) -0.025(10) -0.022(10)
C65 0.021(11) 0.050(13) 0.029(7) -0.003(9) -0.008(9) -0.010(7)
C66 0.023(7) 0.050(9) 0.038(8) 0.008(7) 0.003(6) 0.016(6)
C67 0.048(7) 0.035(11) 0.019(8) 0.009(8) -0.002(6) 0.013(9)
C68 0.078(16) 0.093(17) 0.058(14) -0.051(12) 0.018(12) -0.019(13)
N1 0.023(4) 0.033(5) 0.027(5) -0.003(4) -0.008(3) 0.005(4)
N2 0.024(6) 0.015(6) 0.020(6) 0.000 0.000 0.000(5)
N3 0.022(4) 0.037(5) 0.033(5) 0.015(4) -0.001(3) 0.002(3)
N4 0.015(4) 0.018(4) 0.035(5) 0.014(4) -0.006(3) -0.005(3)
N5 0.026(4) 0.030(4) 0.034(5) 0.012(4) 0.003(4) 0.005(3)
N6 0.022(4) 0.030(4) 0.045(5) 0.010(4) 0.005(4) 0.004(3)
N7 0.019(6) 0.025(6) 0.032(7) 0.000 0.000 0.002(5)
U1 0.01904(17) 0.01807(17) 0.02368(17) 0.00325(14) -0.00094(15) 0.00258(13)
U2 0.01759(17) 0.02293(18) 0.02960(19) 0.00288(16) 0.00225(15) 0.00475(14)
C58 0.072(18) 0.030(6) 0.048(18) 0.000(12) -0.012(13) -0.002(12)
C57 0.017(7) 0.016(6) 0.065(10) 0.018(6) 0.004(6) 0.008(5)
C59 0.024(6) 0.025(8) 0.024(8) -0.002(6) -0.009(5) 0.002(6)
C49 0.024(5) 0.030(5) 0.027(5) 0.005(4) 0.008(4) 0.005(4)
C50 0.011(4) 0.044(5) 0.032(5) 0.008(5) -0.002(4) 0.010(4)
C51 0.024(5) 0.050(6) 0.049(7) 0.008(5) 0.009(5) 0.005(5)
C55' 0.027(6) 0.023(6) 0.028(6) -0.016(5) -0.005(5) 0.005(4)
C54' 0.029(9) 0.024(6) 0.024(10) -0.003(8) 0.010(7) -0.002(6)
C53' 0.035(8) 0.022(5) 0.026(6) 0.001(5) -0.009(6) 0.002(5)
C52' 0.023(6) 0.027(5) 0.032(6) -0.004(5) 0.008(5) 0.009(5)
C56' 0.021(7) 0.025(7) 0.036(8) 0.001(6) -0.005(6) -0.004(6)
C60' 0.025(7) 0.025(7) 0.030(7) -0.005(6) -0.006(6) -0.003(5)
C66' 0.023(7) 0.050(9) 0.038(8) 0.008(7) 0.003(6) 0.016(6)
C57' 0.017(7) 0.016(6) 0.065(10) 0.018(6) 0.004(6) 0.008(5)
C63' 0.052(19) 0.018(14) 0.044(19) 0.006(13) -0.034(16) 0.005(13)
C58' 0.072(18) 0.030(6) 0.048(18) 0.000(12) -0.012(13) -0.002(12)
C61' 0.028(6) 0.05(2) 0.057(11) 0.012(10) -0.002(10) 0.023(14)
C68' 0.06(2) 0.031(18) 0.08(3) -0.019(18) -0.03(2) -0.013(15)
C62' 0.077(13) 0.084(13) 0.046(11) -0.012(9) 0.024(9) -0.038(10)
C65' 0.021(11) 0.050(13) 0.029(7) -0.003(9) -0.008(9) -0.010(7)
C67' 0.048(7) 0.035(11) 0.019(8) 0.009(8) -0.002(6) 0.013(9)
C64' 0.032(11) 0.089(14) 0.064(14) 0.003(10) -0.025(10) -0.022(10)
C59' 0.024(6) 0.025(8) 0.024(8) -0.002(6) -0.009(5) 0.002(6)
C69 0.09(2) 0.14(2) 0.062(15) 0.02(3) 0.02(3) 0.00(3)
C70 0.06(2) 0.16(4) 0.09(2) 0.03(2) -0.013(17) -0.03(2)
C71 0.06(3) 0.06(3) 0.05(7) 0.03(4) -0.03(4) -0.05(5)
C70' 0.038(15) 0.10(3) 0.016(13) 0.022(14) 0.008(11) 0.018(16)
C69' 0.086(10) 0.086(10) 0.086(6) 0.00(4) 0.00(4) 0.00(3)
C71' 0.060(10) 0.060(10) 0.06(10) 0.00(5) 0.00(5) 0.00(6)

loop_
_atom_type_symbol
_atom_type_description
_atom_type_scat_dispersion_real
_atom_type_scat_dispersion_imag
_atom_type_scat_source
C C 0.0033 0.0016 'International Tables Vol C Tables 4.2.6.8 and 6.1.1.4'
H H 0.0000 0.0000 'International Tables Vol C Tables 4.2.6.8 and 6.1.1.4'
N N 0.0061 0.0033 'International Tables Vol C Tables 4.2.6.8 and 6.1.1.4'
U U -9.6767 9.6646 'International Tables Vol C Tables 4.2.6.8 and 6.1.1.4'

loop_
_geom_angle_atom_site_label_1
_geom_angle_atom_site_label_2
_geom_angle_atom_site_label_3
_geom_angle
_geom_angle_site_symmetry_1
_geom_angle_site_symmetry_3
_geom_angle_publ_flag
C2 C1 H1 125.9 . . ?
C2 C1 U1 76.8(5) . . ?
C5 C1 H1 125.9 . . ?
C5 C1 C2 108.1(7) . . ?
C5 C1 U1 77.4(5) . . ?
U1 C1 H1 112.3 . . ?
C1 C2 C6 121.8(7) . . ?
C1 C2 U1 73.1(5) . . ?
C3 C2 C1 107.1(8) . . ?
C3 C2 C6 130.2(8) . . ?
C3 C2 U1 76.2(5) . . ?
C6 C2 U1 124.6(6) . . ?
C2 C3 C9 128.6(8) . . ?
C2 C3 U1 74.3(5) . . ?
C4 C3 C2 108.8(8) . . ?
C4 C3 C9 122.0(8) . . ?
C4 C3 U1 75.8(5) . . ?
C9 C3 U1 123.3(6) . . ?
C3 C4 C5 107.7(8) . . ?
C3 C4 C12 124.5(8) . . ?
C3 C4 U1 75.1(5) . . ?
C5 C4 C12 127.5(9) . . ?
C5 C4 U1 74.4(5) . . ?
C12 C4 U1 121.5(6) . . ?
C1 C5 C4 108.2(7) . . ?
C1 C5 C15 123.5(8) . . ?
C1 C5 U1 72.9(5) . . ?
C4 C5 C15 127.6(8) . . ?
C4 C5 U1 76.2(5) . . ?
C15 C5 U1 124.3(6) . . ?
C2 C6 H6 107.9 . . ?
C2 C6 C7 110.9(8) . . ?
C2 C6 C8 113.9(8) . . ?
C7 C6 H6 107.9 . . ?
C8 C6 H6 107.9 . . ?
C8 C6 C7 108.0(7) . . ?
C6 C7 H7A 109.5 . . ?
C6 C7 H7B 109.5 . . ?
C6 C7 H7C 109.5 . . ?
H7A C7 H7B 109.5 . . ?
H7A C7 H7C 109.5 . . ?
H7B C7 H7C 109.5 . . ?
C6 C8 H8A 109.5 . . ?
C6 C8 H8B 109.5 . . ?
C6 C8 H8C 109.5 . . ?
H8A C8 H8B 109.5 . . ?
H8A C8 H8C 109.5 . . ?
H8B C8 H8C 109.5 . . ?
C3 C9 H9 105.7 . . ?
C10 C9 C3 111.4(8) . . ?
C10 C9 H9 105.7 . . ?
C10 C9 C11 110.9(8) . . ?
C11 C9 C3 116.5(8) . . ?
C11 C9 H9 105.7 . . ?
C9 C10 H10A 109.5 . . ?
C9 C10 H10B 109.5 . . ?
C9 C10 H10C 109.5 . . ?
H10A C10 H10B 109.5 . . ?
H10A C10 H10C 109.5 . . ?
H10B C10 H10C 109.5 . . ?
C9 C11 H11A 109.5 . . ?
C9 C11 H11B 109.5 . . ?
C9 C11 H11C 109.5 . . ?
H11A C11 H11B 109.5 . . ?
H11A C11 H11C 109.5 . . ?
H11B C11 H11C 109.5 . . ?
C4 C12 H12 107.0 . . ?
C4 C12 C13 111.5(8) . . ?
C4 C12 C14 114.8(8) . . ?
C13 C12 H12 107.0 . . ?
C13 C12 C14 109.1(9) . . ?
C14 C12 H12 107.0 . . ?
C12 C13 H13A 109.5 . . ?
C12 C13 H13B 109.5 . . ?
C12 C13 H13C 109.5 . . ?
H13A C13 H13B 109.5 . . ?
H13A C13 H13C 109.5 . . ?
H13B C13 H13C 109.5 . . ?
C12 C14 H14A 109.5 . . ?
C12 C14 H14B 109.5 . . ?
C12 C14 H14C 109.5 . . ?
H14A C14 H14B 109.5 . . ?
H14A C14 H14C 109.5 . . ?
H14B C14 H14C 109.5 . . ?
C5 C15 H15 109.0 . . ?
C5 C15 C16 107.0(8) . . ?
C16 C15 H15 109.0 . . ?
C17 C15 C5 113.2(7) . . ?
C17 C15 H15 109.0 . . ?
C17 C15 C16 109.4(8) . . ?
C15 C16 H16A 109.5 . . ?
C15 C16 H16B 109.5 . . ?
C15 C16 H16C 109.5 . . ?
H16A C16 H16B 109.5 . . ?
H16A C16 H16C 109.5 . . ?
H16B C16 H16C 109.5 . . ?
C15 C17 H17A 109.5 . . ?
C15 C17 H17B 109.5 . . ?
C15 C17 H17C 109.5 . . ?
H17A C17 H17B 109.5 . . ?
H17A C17 H17C 109.5 . . ?
H17B C17 H17C 109.5 . . ?
C19 C18 H18 125.1 . . ?
C19 C18 C22 109.8(8) . . ?
C19 C18 U1 78.2(5) . . ?
C22 C18 H18 125.1 . . ?
C22 C18 U1 74.5(5) . . ?
U1 C18 H18 114.2 . . ?
C18 C19 C20 107.6(7) . . ?
C18 C19 C23 124.2(7) . . ?
C18 C19 U1 73.1(5) . . ?
C20 C19 C23 126.4(8) . . ?
C20 C19 U1 74.1(4) . . ?
C23 C19 U1 130.3(5) . . ?
C19 C20 C26 126.4(8) . . ?
C19 C20 U1 76.8(5) . . ?
C21 C20 C19 107.0(7) . . ?
C21 C20 C26 125.7(8) . . ?
C21 C20 U1 71.8(5) . . ?
C26 C20 U1 125.2(5) . . ?
C20 C21 C29 128.5(8) . . ?
C20 C21 U1 78.6(5) . . ?
C22 C21 C20 108.4(8) . . ?
C22 C21 C29 123.0(8) . . ?
C22 C21 U1 76.4(5) . . ?
C29 C21 U1 114.4(5) . . ?
C18 C22 C21 107.1(8) . . ?
C18 C22 C32 124.6(8) . . ?
C18 C22 U1 76.3(5) . . ?
C21 C22 C32 127.4(8) . . ?
C21 C22 U1 73.7(5) . . ?
C32 C22 U1 123.9(6) . . ?
C19 C23 H23 106.5 . . ?
C19 C23 C24 110.8(6) . . ?
C24 C23 H23 106.5 . . ?
C25 C23 C19 116.2(7) . . ?
C25 C23 H23 106.5 . . ?
C25 C23 C24 109.6(7) . . ?
C23 C24 H24A 109.5 . . ?
C23 C24 H24B 109.5 . . ?
C23 C24 H24C 109.5 . . ?
H24A C24 H24B 109.5 . . ?
H24A C24 H24C 109.5 . . ?
H24B C24 H24C 109.5 . . ?
C23 C25 H25A 109.5 . . ?
C23 C25 H25B 109.5 . . ?
C23 C25 H25C 109.5 . . ?
H25A C25 H25B 109.5 . . ?
H25A C25 H25C 109.5 . . ?
H25B C25 H25C 109.5 . . ?
C20 C26 H26 106.7 . . ?
C20 C26 C27 110.7(7) . . ?
C20 C26 C28 115.8(8) . . ?
C27 C26 H26 106.7 . . ?
C28 C26 H26 106.7 . . ?
C28 C26 C27 109.9(8) . . ?
C26 C27 H27A 109.5 . . ?
C26 C27 H27B 109.5 . . ?
C26 C27 H27C 109.5 . . ?
H27A C27 H27B 109.5 . . ?
H27A C27 H27C 109.5 . . ?
H27B C27 H27C 109.5 . . ?
C26 C28 H28A 109.5 . . ?
C26 C28 H28B 109.5 . . ?
C26 C28 H28C 109.5 . . ?
H28A C28 H28B 109.5 . . ?
H28A C28 H28C 109.5 . . ?
H28B C28 H28C 109.5 . . ?
C21 C29 H29 105.9 . . ?
C21 C29 C30 111.9(7) . . ?
C21 C29 C31 116.1(7) . . ?
C30 C29 H29 105.9 . . ?
C31 C29 H29 105.9 . . ?
C31 C29 C30 110.4(7) . . ?
C29 C30 H30A 109.5 . . ?
C29 C30 H30B 109.5 . . ?
C29 C30 H30C 109.5 . . ?
H30A C30 H30B 109.5 . . ?
H30A C30 H30C 109.5 . . ?
H30B C30 H30C 109.5 . . ?
C29 C31 H31A 109.5 . . ?
C29 C31 H31B 109.5 . . ?
C29 C31 H31C 109.5 . . ?
H31A C31 H31B 109.5 . . ?
H31A C31 H31C 109.5 . . ?
H31B C31 H31C 109.5 . . ?
C22 C32 H32 108.6 . . ?
C22 C32 C33 109.7(7) . . ?
C22 C32 C34 113.0(7) . . ?
C33 C32 H32 108.6 . . ?
C34 C32 H32 108.6 . . ?
C34 C32 C33 108.4(8) . . ?
C32 C33 H33A 109.5 . . ?
C32 C33 H33B 109.5 . . ?
C32 C33 H33C 109.5 . . ?
H33A C33 H33B 109.5 . . ?
H33A C33 H33C 109.5 . . ?
H33B C33 H33C 109.5 . . ?
C32 C34 H34A 109.5 . . ?
C32 C34 H34B 109.5 . . ?
C32 C34 H34C 109.5 . . ?
H34A C34 H34B 109.5 . . ?
H34A C34 H34C 109.5 . . ?
H34B C34 H34C 109.5 . . ?
C36 C35 H35 125.4 . . ?
C36 C35 C39 109.1(8) . . ?
C36 C35 U2 72.8(5) . . ?
C39 C35 H35 125.4 . . ?
C39 C35 U2 80.4(5) . . ?
U2 C35 H35 113.5 . . ?
C35 C36 C37 108.1(7) . . ?
C35 C36 C40 125.3(8) . . ?
C35 C36 U2 77.4(5) . . ?
C37 C36 C40 126.4(8) . . ?
C37 C36 U2 77.0(5) . . ?
C40 C36 U2 117.0(6) . . ?
C36 C37 C43 123.7(7) . . ?
C36 C37 U2 72.8(5) . . ?
C38 C37 C36 107.4(7) . . ?
C38 C37 C43 128.8(8) . . ?
C38 C37 U2 79.2(5) . . ?
C43 C37 U2 116.7(6) . . ?
C37 C38 C39 108.4(7) . . ?
C37 C38 C46 123.8(8) . . ?
C37 C38 U2 71.7(5) . . ?
C39 C38 C46 126.7(7) . . ?
C39 C38 U2 76.7(5) . . ?
C46 C38 U2 127.0(6) . . ?
C35 C39 C38 107.0(7) . . ?
C35 C39 U2 70.8(5) . . ?
C35 C39 C49 123.4(7) . . ?
C38 C39 U2 74.4(5) . . ?
C38 C39 C49 126.6(7) . . ?
C49 C39 U2 135.3(6) . . ?
C36 C40 H40 108.3 . . ?
C36 C40 C42 112.0(8) . . ?
C41 C40 C36 111.3(8) . . ?
C41 C40 H40 108.3 . . ?
C41 C40 C42 108.7(8) . . ?
C42 C40 H40 108.3 . . ?
C40 C41 H41A 109.5 . . ?
C40 C41 H41B 109.5 . . ?
C40 C41 H41C 109.5 . . ?
H41A C41 H41B 109.5 . . ?
H41A C41 H41C 109.5 . . ?
H41B C41 H41C 109.5 . . ?
C40 C42 H42A 109.5 . . ?
C40 C42 H42B 109.5 . . ?
C40 C42 H42C 109.5 . . ?
H42A C42 H42B 109.5 . . ?
H42A C42 H42C 109.5 . . ?
H42B C42 H42C 109.5 . . ?
C37 C43 H43 106.5 . . ?
C37 C43 C44 112.8(7) . . ?
C37 C43 C45 114.8(7) . . ?
C44 C43 H43 106.5 . . ?
C44 C43 C45 109.3(8) . . ?
C45 C43 H43 106.5 . . ?
C43 C44 H44A 109.5 . . ?
C43 C44 H44B 109.5 . . ?
C43 C44 H44C 109.5 . . ?
H44A C44 H44B 109.5 . . ?
H44A C44 H44C 109.5 . . ?
H44B C44 H44C 109.5 . . ?
C43 C45 H45A 109.5 . . ?
C43 C45 H45B 109.5 . . ?
C43 C45 H45C 109.5 . . ?
H45A C45 H45B 109.5 . . ?
H45A C45 H45C 109.5 . . ?
H45B C45 H45C 109.5 . . ?
C38 C46 H46 106.2 . . ?
C38 C46 C47 111.0(7) . . ?
C47 C46 H46 106.2 . . ?
C48 C46 C38 116.6(8) . . ?
C48 C46 H46 106.2 . . ?
C48 C46 C47 109.8(8) . . ?
C46 C47 H47A 109.5 . . ?
C46 C47 H47B 109.5 . . ?
C46 C47 H47C 109.5 . . ?
H47A C47 H47B 109.5 . . ?
H47A C47 H47C 109.5 . . ?
H47B C47 H47C 109.5 . . ?
C46 C48 H48A 109.5 . . ?
C46 C48 H48B 109.5 . . ?
C46 C48 H48C 109.5 . . ?
H48A C48 H48B 109.5 . . ?
H48A C48 H48C 109.5 . . ?
H48B C48 H48C 109.5 . . ?
C53 C52 H52 126.0 . . ?
C53 C52 U2 72.1(4) . . ?
C56 C52 H52 126.0 . . ?
C56 C52 C53 108.0 . . ?
C56 C52 U2 80.1(5) . . ?
U2 C52 H52 114.1 . . ?
C52 C53 U2 78.1(4) . . ?
C52 C53 C57 124.7(9) . . ?
C54 C53 C52 108.0 . . ?
C54 C53 U2 77.8(5) . . ?
C54 C53 C57 127.1(9) . . ?
C57 C53 U2 114.9(9) . . ?
C53 C54 C60 121.2(9) . . ?
C53 C54 U2 72.4(5) . . ?
C55 C54 C53 108.0 . . ?
C55 C54 C60 130.5(9) . . ?
C55 C54 U2 80.1(5) . . ?
C60 C54 U2 117.3(8) . . ?
C54 C55 C63 124.4(9) . . ?
C54 C55 U2 71.1(5) . . ?
C56 C55 C54 108.0 . . ?
C56 C55 C63 126.9(9) . . ?
C56 C55 U2 76.1(4) . . ?
C63 C55 U2 125.6(9) . . ?
C52 C56 C55 108.0 . . ?
C52 C56 C66 120.6(8) . . ?
C52 C56 U2 71.2(5) . . ?
C55 C56 C66 126.0(9) . . ?
C55 C56 U2 75.7(4) . . ?
C66 C56 U2 139.3(8) . . ?
C54 C60 H60 106.5 . . ?
C54 C60 C61 120.4(19) . . ?
C61 C60 H60 106.5 . . ?
C62 C60 C54 112.8(12) . . ?
C62 C60 H60 106.5 . . ?
C62 C60 C61 103(2) . . ?
C60 C61 H61A 109.5 . . ?
C60 C61 H61B 109.5 . . ?
C60 C61 H61C 109.5 . . ?
H61A C61 H61B 109.5 . . ?
H61A C61 H61C 109.5 . . ?
H61B C61 H61C 109.5 . . ?
C60 C62 H62A 109.5 . . ?
C60 C62 H62B 109.5 . . ?
C60 C62 H62C 109.5 . . ?
H62A C62 H62B 109.5 . . ?
H62A C62 H62C 109.5 . . ?
H62B C62 H62C 109.5 . . ?
C55 C63 H63 106.2 . . ?
C55 C63 C64 111.8(14) . . ?
C64 C63 H63 106.2 . . ?
C65 C63 C55 121.3(14) . . ?
C65 C63 H63 106.2 . . ?
C65 C63 C64 104.2(14) . . ?
C63 C64 H64A 109.5 . . ?
C63 C64 H64B 109.5 . . ?
C63 C64 H64C 109.5 . . ?
H64A C64 H64B 109.5 . . ?
H64A C64 H64C 109.5 . . ?
H64B C64 H64C 109.5 . . ?
C63 C65 H65A 109.5 . . ?
C63 C65 H65B 109.5 . . ?
C63 C65 H65C 109.5 . . ?
H65A C65 H65B 109.5 . . ?
H65A C65 H65C 109.5 . . ?
H65B C65 H65C 109.5 . . ?
C56 C66 H66 107.8 . . ?
C56 C66 C68 110.1(13) . . ?
C67 C66 C56 113.0(13) . . ?
C67 C66 H66 107.8 . . ?
C67 C66 C68 110.2(14) . . ?
C68 C66 H66 107.8 . . ?
C66 C67 H67A 109.5 . . ?
C66 C67 H67B 109.5 . . ?
C66 C67 H67C 109.5 . . ?
H67A C67 H67B 109.5 . . ?
H67A C67 H67C 109.5 . . ?
H67B C67 H67C 109.5 . . ?
C66 C68 H68A 109.5 . . ?
C66 C68 H68B 109.5 . . ?
C66 C68 H68C 109.5 . . ?
H68A C68 H68B 109.5 . . ?
H68A C68 H68C 109.5 . . ?
H68B C68 H68C 109.5 . . ?
N2 N1 U1 160.8(6) . . ?
N1 N2 N1 179.9(13) 2_655 . ?
N4 N3 U1 169.9(6) . . ?
N3 N4 N5 179.2(9) . . ?
N4 N5 U2 177.0(7) . . ?
N7 N6 U2 173.6(7) . . ?
N6 N7 N6 178.2(14) 2_655 . ?
C1 U1 C2 30.1(2) . . ?
C1 U1 C3 48.9(3) . . ?
C1 U1 C4 48.9(3) . . ?
C1 U1 C5 29.7(2) . . ?
C1 U1 C18 97.1(3) . . ?
C1 U1 C19 96.4(3) . . ?
C1 U1 C20 121.8(3) . . ?
C1 U1 C21 143.7(3) . . ?
C1 U1 C22 123.1(3) . . ?
C2 U1 C3 29.5(2) . . ?
C2 U1 C4 48.7(3) . . ?
C2 U1 C5 48.9(2) . . ?
C2 U1 C18 88.5(3) . . ?
C2 U1 C19 102.3(2) . . ?
C2 U1 C20 131.4(2) . . ?
C2 U1 C22 105.3(3) . . ?
C3 U1 C4 29.1(3) . . ?
C3 U1 C18 110.8(3) . . ?
C3 U1 C19 130.6(2) . . ?
C3 U1 C20 158.5(2) . . ?
C4 U1 C19 145.3(2) . . ?
C4 U1 C20 165.0(3) . . ?
C5 U1 C3 48.3(3) . . ?
C5 U1 C4 29.4(2) . . ?
C5 U1 C18 126.5(2) . . ?
C5 U1 C19 119.7(2) . . ?
C5 U1 C20 136.2(3) . . ?
C18 U1 C4 137.1(3) . . ?
C18 U1 C19 28.7(2) . . ?
C18 U1 C20 48.0(2) . . ?
C20 U1 C19 29.1(2) . . ?
C21 U1 C2 134.5(3) . . ?
C21 U1 C3 143.4(3) . . ?
C21 U1 C4 164.6(3) . . ?
C21 U1 C5 165.9(3) . . ?
C21 U1 C18 48.4(2) . . ?
C21 U1 C19 48.4(2) . . ?
C21 U1 C20 29.7(3) . . ?
C21 U1 C22 29.9(3) . . ?
C22 U1 C3 116.0(3) . . ?
C22 U1 C4 144.6(3) . . ?
C22 U1 C5 152.3(3) . . ?
C22 U1 C18 29.2(2) . . ?
C22 U1 C19 48.0(2) . . ?
C22 U1 C20 48.7(3) . . ?
N1 U1 C1 123.0(3) . . ?
N1 U1 C2 97.9(2) . . ?
N1 U1 C3 74.1(3) . . ?
N1 U1 C4 82.1(2) . . ?
N1 U1 C5 111.4(2) . . ?
N1 U1 C18 104.2(3) . . ?
N1 U1 C19 125.9(2) . . ?
N1 U1 C20 111.4(3) . . ?
N1 U1 C21 82.5(2) . . ?
N1 U1 C22 78.4(3) . . ?
N1 U1 N3 100.8(2) . . ?
N3 U1 C1 105.6(2) . . ?
N3 U1 C2 131.2(2) . . ?
N3 U1 C3 118.9(3) . . ?
N3 U1 C4 90.0(3) . . ?
N3 U1 C5 82.3(2) . . ?
N3 U1 C18 128.7(3) . . ?
N3 U1 C19 102.2(2) . . ?
N3 U1 C20 81.3(2) . . ?
N3 U1 C21 92.6(2) . . ?
N3 U1 C22 122.4(3) . . ?
C35 U2 C54 134.3(3) . . ?
C35 U2 C52' 93.5(4) . . ?
C36 U2 C35 29.8(2) . . ?
C36 U2 C37 30.2(3) . . ?
C36 U2 C54 149.6(3) . . ?
C36 U2 C55' 140.9(5) . . ?
C36 U2 C54' 165.0(4) . . ?
C36 U2 C53' 139.4(5) . . ?
C36 U2 C52' 116.4(4) . . ?
C36 U2 C56' 116.9(4) . . ?
C37 U2 C35 49.0(2) . . ?
C37 U2 C54 174.6(2) . . ?
C37 U2 C53' 150.6(4) . . ?
C37 U2 C52' 142.5(4) . . ?
C53 U2 C35 117.2(3) . . ?
C53 U2 C36 145.8(3) . . ?
C53 U2 C37 155.4(3) . . ?
C53 U2 C54 29.80(12) . . ?
N5 U2 C35 133.4(2) . . ?
N5 U2 C36 124.9(3) . . ?
N5 U2 C37 94.9(2) . . ?
N5 U2 C53 82.9(3) . . ?
N5 U2 C54 84.5(2) . . ?
N5 U2 N6 91.6(2) . . ?
N5 U2 C55' 88.1(5) . . ?
N5 U2 C54' 70.0(4) . . ?
N5 U2 C53' 87.4(5) . . ?
N5 U2 C52' 116.0(4) . . ?
N5 U2 C56' 116.7(4) . . ?
N6 U2 C35 108.8(2) . . ?
N6 U2 C36 81.6(2) . . ?
N6 U2 C37 83.5(2) . . ?
N6 U2 C53 120.9(3) . . ?
N6 U2 C54 91.1(3) . . ?
N6 U2 C55' 76.6(4) . . ?
N6 U2 C54' 100.9(5) . . ?
N6 U2 C53' 125.8(4) . . ?
N6 U2 C52' 114.4(4) . . ?
N6 U2 C56' 85.0(4) . . ?
C55' U2 C35 136.6(5) . . ?
C55' U2 C37 160.0(4) . . ?
C55' U2 C54' 29.94(19) . . ?
C55' U2 C53' 49.1(3) . . ?
C55' U2 C52' 49.1(3) . . ?
C55' U2 C56' 29.9(2) . . ?
C54' U2 C35 140.0(5) . . ?
C54' U2 C37 164.2(4) . . ?
C54' U2 C53' 29.7(2) . . ?
C54' U2 C52' 49.0(3) . . ?
C54' U2 C56' 49.2(3) . . ?
C53' U2 C35 110.7(5) . . ?
C53' U2 C52' 29.5(2) . . ?
C56' U2 C35 106.7(5) . . ?
C56' U2 C37 146.6(4) . . ?
C56' U2 C53' 48.9(3) . . ?
C56' U2 C52' 29.6(2) . . ?
H58A C58 H58B 109.5 . . ?
H58A C58 H58C 109.5 . . ?
H58B C58 H58C 109.5 . . ?
C57 C58 H58A 109.5 . . ?
C57 C58 H58B 109.5 . . ?
C57 C58 H58C 109.5 . . ?
C53 C57 C58 113(2) . . ?
C53 C57 H57 108.1 . . ?
C53 C57 C59 112.5(15) . . ?
C58 C57 H57 108.1 . . ?
C59 C57 C58 107(2) . . ?
C59 C57 H57 108.1 . . ?
C57 C59 H59A 109.5 . . ?
C57 C59 H59B 109.5 . . ?
C57 C59 H59C 109.5 . . ?
H59A C59 H59B 109.5 . . ?
H59A C59 H59C 109.5 . . ?
H59B C59 H59C 109.5 . . ?
C39 C49 H49 108.5 . . ?
C39 C49 C50 114.4(7) . . ?
C39 C49 C51 107.9(7) . . ?
C50 C49 H49 108.5 . . ?
C50 C49 C51 108.9(7) . . ?
C51 C49 H49 108.5 . . ?
C49 C50 H50A 109.5 . . ?
C49 C50 H50B 109.5 . . ?
C49 C50 H50C 109.5 . . ?
H50A C50 H50B 109.5 . . ?
H50A C50 H50C 109.5 . . ?
H50B C50 H50C 109.5 . . ?
C49 C51 H51A 109.5 . . ?
C49 C51 H51B 109.5 . . ?
C49 C51 H51C 109.5 . . ?
H51A C51 H51B 109.5 . . ?
H51A C51 H51C 109.5 . . ?
H51B C51 H51C 109.5 . . ?
C54' C55' U2 75.5(10) . . ?
C54' C55' C60' 121.1(17) . . ?
C56' C55' U2 75.9(8) . . ?
C56' C55' C54' 108.0 . . ?
C56' C55' C60' 129.9(17) . . ?
C60' C55' U2 123.4(14) . . ?
U2 C54' H54' 115.3 . . ?
C55' C54' U2 74.6(10) . . ?
C55' C54' H54' 126.0 . . ?
C55' C54' C53' 108.0 . . ?
C53' C54' U2 76.2(9) . . ?
C53' C54' H54' 126.0 . . ?
C54' C53' U2 74.0(8) . . ?
C54' C53' C57' 124.0(18) . . ?
C52' C53' U2 75.5(9) . . ?
C52' C53' C54' 108.0 . . ?
C52' C53' C57' 127.9(18) . . ?
C57' C53' U2 119.7(17) . . ?
C53' C52' U2 75.0(9) . . ?
C53' C52' C56' 108.0 . . ?
C53' C52' C66' 121.7(16) . . ?
C56' C52' U2 74.3(10) . . ?
C56' C52' C66' 128.8(17) . . ?
C66' C52' U2 127.6(17) . . ?
C55' C56' U2 74.2(8) . . ?
C55' C56' C52' 108.0 . . ?
C55' C56' C63' 125.9(19) . . ?
C52' C56' U2 76.1(10) . . ?
C52' C56' C63' 125.3(19) . . ?
C63' C56' U2 123.6(15) . . ?
C55' C60' H60' 107.1 . . ?
C61' C60' C55' 109(4) . . ?
C61' C60' H60' 107.1 . . ?
C62' C60' C55' 112(2) . . ?
C62' C60' H60' 107.1 . . ?
C62' C60' C61' 114(4) . . ?
C52' C66' H66' 103.2 . . ?
C52' C66' C68' 112(3) . . ?
C68' C66' H66' 103.2 . . ?
C67' C66' C52' 122(3) . . ?
C67' C66' H66' 103.2 . . ?
C67' C66' C68' 110(3) . . ?
C53' C57' H57' 108.0 . . ?
C53' C57' C59' 111(3) . . ?
C58' C57' C53' 107(4) . . ?
C58' C57' H57' 108.0 . . ?
C58' C57' C59' 115(4) . . ?
C59' C57' H57' 108.0 . . ?
C56' C63' H63' 102.5 . . ?
C65' C63' C56' 116(3) . . ?
C65' C63' H63' 102.5 . . ?
C64' C63' C56' 110(2) . . ?
C64' C63' H63' 102.5 . . ?
C64' C63' C65' 120(3) . . ?
C57' C58' H58D 109.5 . . ?
C57' C58' H58E 109.5 . . ?
C57' C58' H58F 109.5 . . ?
H58D C58' H58E 109.5 . . ?
H58D C58' H58F 109.5 . . ?
H58E C58' H58F 109.5 . . ?
C60' C61' H61D 109.5 . . ?
C60' C61' H61E 109.5 . . ?
C60' C61' H61F 109.5 . . ?
H61D C61' H61E 109.5 . . ?
H61D C61' H61F 109.5 . . ?
H61E C61' H61F 109.5 . . ?
C66' C68' H68D 109.5 . . ?
C66' C68' H68E 109.5 . . ?
C66' C68' H68F 109.5 . . ?
H68D C68' H68E 109.5 . . ?
H68D C68' H68F 109.5 . . ?
H68E C68' H68F 109.5 . . ?
C60' C62' H62D 109.5 . . ?
C60' C62' H62E 109.5 . . ?
C60' C62' H62F 109.5 . . ?
H62D C62' H62E 109.5 . . ?
H62D C62' H62F 109.5 . . ?
H62E C62' H62F 109.5 . . ?
C63' C65' H65D 109.5 . . ?
C63' C65' H65E 109.5 . . ?
C63' C65' H65F 109.5 . . ?
H65D C65' H65E 109.5 . . ?
H65D C65' H65F 109.5 . . ?
H65E C65' H65F 109.5 . . ?
C66' C67' H67D 109.5 . . ?
C66' C67' H67E 109.5 . . ?
C66' C67' H67F 109.5 . . ?
H67D C67' H67E 109.5 . . ?
H67D C67' H67F 109.5 . . ?
H67E C67' H67F 109.5 . . ?
C63' C64' H64D 109.5 . . ?
C63' C64' H64E 109.5 . . ?
C63' C64' H64F 109.5 . . ?
H64D C64' H64E 109.5 . . ?
H64D C64' H64F 109.5 . . ?
H64E C64' H64F 109.5 . . ?
C57' C59' H59D 109.5 . . ?
C57' C59' H59E 109.5 . . ?
C57' C59' H59F 109.5 . . ?
H59D C59' H59E 109.5 . . ?
H59D C59' H59F 109.5 . . ?
H59E C59' H59F 109.5 . . ?
H69A C69 H69B 109.5 . . ?
H69A C69 H69C 109.5 . . ?
H69B C69 H69C 109.5 . . ?
C70 C69 H69A 109.5 . . ?
C70 C69 H69B 109.5 . . ?
C70 C69 H69C 109.5 . . ?
C69 C70 H70A 108.0 . . ?
C69 C70 H70B 108.0 . . ?
H70A C70 H70B 107.3 . . ?
C71 C70 C69 117(2) . . ?
C71 C70 H70A 108.0 . . ?
C71 C70 H70B 108.0 . . ?
C70 C71 C70 118(3) 7_557 . ?
C70 C71 H71A 107.8 . . ?
C70 C71 H71A 107.8 7_557 . ?
C70 C71 H71B 107.8 . . ?
C70 C71 H71B 107.8 7_557 . ?
H71A C71 H71B 107.1 . . ?
H70C C70' H70D 107.0 . . ?
C69' C70' H70C 107.5 . . ?
C69' C70' H70D 107.5 . . ?
C71' C70' H70C 107.5 . . ?
C71' C70' H70D 107.5 . . ?
C71' C70' C69' 119(2) . . ?
C70' C69' H69D 109.5 . . ?
C70' C69' H69E 109.5 . . ?
C70' C69' H69F 109.5 . . ?
H69D C69' H69E 109.5 . . ?
H69D C69' H69F 109.5 . . ?
H69E C69' H69F 109.5 . . ?
C70' C71' C70' 118(2) . 7_557 ?
C70' C71' H71C 107.9 7_557 . ?
C70' C71' H71C 107.9 . . ?
C70' C71' H71D 107.9 . . ?
C70' C71' H71D 107.9 7_557 . ?
H71C C71' H71D 107.2 . . ?

loop_
_geom_bond_atom_site_label_1
_geom_bond_atom_site_label_2
_geom_bond_distance
_geom_bond_site_symmetry_2
_geom_bond_publ_flag
C1 H1 0.9500 . ?
C1 C2 1.430(11) . ?
C1 C5 1.416(12) . ?
C1 U1 2.732(8) . ?
C2 C3 1.422(12) . ?
C2 C6 1.505(12) . ?
C2 U1 2.780(8) . ?
C3 C4 1.413(13) . ?
C3 C9 1.531(12) . ?
C3 U1 2.805(8) . ?
C4 C5 1.421(12) . ?
C4 C12 1.514(12) . ?
C4 U1 2.814(9) . ?
C5 C15 1.533(12) . ?
C5 U1 2.790(9) . ?
C6 H6 1.0000 . ?
C6 C7 1.545(12) . ?
C6 C8 1.521(12) . ?
C7 H7A 0.9800 . ?
C7 H7B 0.9800 . ?
C7 H7C 0.9800 . ?
C8 H8A 0.9800 . ?
C8 H8B 0.9800 . ?
C8 H8C 0.9800 . ?
C9 H9 1.0000 . ?
C9 C10 1.527(14) . ?
C9 C11 1.527(14) . ?
C10 H10A 0.9800 . ?
C10 H10B 0.9800 . ?
C10 H10C 0.9800 . ?
C11 H11A 0.9800 . ?
C11 H11B 0.9800 . ?
C11 H11C 0.9800 . ?
C12 H12 1.0000 . ?
C12 C13 1.549(13) . ?
C12 C14 1.551(13) . ?
C13 H13A 0.9800 . ?
C13 H13B 0.9800 . ?
C13 H13C 0.9800 . ?
C14 H14A 0.9800 . ?
C14 H14B 0.9800 . ?
C14 H14C 0.9800 . ?
C15 H15 1.0000 . ?
C15 C16 1.557(13) . ?
C15 C17 1.527(13) . ?
C16 H16A 0.9800 . ?
C16 H16B 0.9800 . ?
C16 H16C 0.9800 . ?
C17 H17A 0.9800 . ?
C17 H17B 0.9800 . ?
C17 H17C 0.9800 . ?
C18 H18 0.9500 . ?
C18 C19 1.406(11) . ?
C18 C22 1.407(12) . ?
C18 U1 2.805(8) . ?
C19 C20 1.435(11) . ?
C19 C23 1.535(11) . ?
C19 U1 2.869(8) . ?
C20 C21 1.431(12) . ?
C20 C26 1.525(12) . ?
C20 U1 2.834(8) . ?
C21 C22 1.424(12) . ?
C21 C29 1.520(11) . ?
C21 U1 2.746(8) . ?
C22 C32 1.516(12) . ?
C22 U1 2.781(9) . ?
C23 H23 1.0000 . ?
C23 C24 1.544(11) . ?
C23 C25 1.520(11) . ?
C24 H24A 0.9800 . ?
C24 H24B 0.9800 . ?
C24 H24C 0.9800 . ?
C25 H25A 0.9800 . ?
C25 H25B 0.9800 . ?
C25 H25C 0.9800 . ?
C26 H26 1.0000 . ?
C26 C27 1.540(13) . ?
C26 C28 1.539(12) . ?
C27 H27A 0.9800 . ?
C27 H27B 0.9800 . ?
C27 H27C 0.9800 . ?
C28 H28A 0.9800 . ?
C28 H28B 0.9800 . ?
C28 H28C 0.9800 . ?
C29 H29 1.0000 . ?
C29 C30 1.557(11) . ?
C29 C31 1.538(11) . ?
C30 H30A 0.9800 . ?
C30 H30B 0.9800 . ?
C30 H30C 0.9800 . ?
C31 H31A 0.9800 . ?
C31 H31B 0.9800 . ?
C31 H31C 0.9800 . ?
C32 H32 1.0000 . ?
C32 C33 1.551(13) . ?
C32 C34 1.519(13) . ?
C33 H33A 0.9800 . ?
C33 H33B 0.9800 . ?
C33 H33C 0.9800 . ?
C34 H34A 0.9800 . ?
C34 H34B 0.9800 . ?
C34 H34C 0.9800 . ?
C35 H35 0.9500 . ?
C35 C36 1.416(12) . ?
C35 C39 1.417(11) . ?
C35 U2 2.785(8) . ?
C36 C37 1.435(12) . ?
C36 C40 1.521(12) . ?
C36 U2 2.726(9) . ?
C37 C38 1.424(11) . ?
C37 C43 1.501(11) . ?
C37 U2 2.781(9) . ?
C38 C39 1.444(11) . ?
C38 C46 1.533(12) . ?
C38 U2 2.877(9) . ?
C39 U2 2.907(8) . ?
C39 C49 1.514(11) . ?
C40 H40 1.0000 . ?
C40 C41 1.514(13) . ?
C40 C42 1.546(13) . ?
C41 H41A 0.9800 . ?
C41 H41B 0.9800 . ?
C41 H41C 0.9800 . ?
C42 H42A 0.9800 . ?
C42 H42B 0.9800 . ?
C42 H42C 0.9800 . ?
C43 H43 1.0000 . ?
C43 C44 1.535(12) . ?
C43 C45 1.545(12) . ?
C44 H44A 0.9800 . ?
C44 H44B 0.9800 . ?
C44 H44C 0.9800 . ?
C45 H45A 0.9800 . ?
C45 H45B 0.9800 . ?
C45 H45C 0.9800 . ?
C46 H46 1.0000 . ?
C46 C47 1.559(12) . ?
C46 C48 1.519(12) . ?
C47 H47A 0.9800 . ?
C47 H47B 0.9800 . ?
C47 H47C 0.9800 . ?
C48 H48A 0.9800 . ?
C48 H48B 0.9800 . ?
C48 H48C 0.9800 . ?
C52 H52 0.9500 . ?
C52 C53 1.4200 . ?
C52 C56 1.4200 . ?
C52 U2 2.800(12) . ?
C53 C54 1.4200 . ?
C53 U2 2.723(14) . ?
C53 C57 1.504(16) . ?
C54 C55 1.4200 . ?
C54 C60 1.519(16) . ?
C54 U2 2.792(12) . ?
C55 C56 1.4200 . ?
C55 C63 1.504(17) . ?
C55 U2 2.908(11) . ?
C56 C66 1.528(16) . ?
C56 U2 2.913(11) . ?
C60 H60 1.0000 . ?
C60 C61 1.52(4) . ?
C60 C62 1.48(2) . ?
C61 H61A 0.9800 . ?
C61 H61B 0.9800 . ?
C61 H61C 0.9800 . ?
C62 H62A 0.9800 . ?
C62 H62B 0.9800 . ?
C62 H62C 0.9800 . ?
C63 H63 1.0000 . ?
C63 C64 1.54(2) . ?
C63 C65 1.45(3) . ?
C64 H64A 0.9800 . ?
C64 H64B 0.9800 . ?
C64 H64C 0.9800 . ?
C65 H65A 0.9800 . ?
C65 H65B 0.9800 . ?
C65 H65C 0.9800 . ?
C66 H66 1.0000 . ?
C66 C67 1.52(3) . ?
C66 C68 1.55(2) . ?
C67 H67A 0.9800 . ?
C67 H67B 0.9800 . ?
C67 H67C 0.9800 . ?
C68 H68A 0.9800 . ?
C68 H68B 0.9800 . ?
C68 H68C 0.9800 . ?
N1 N2 1.159(8) . ?
N1 U1 2.486(8) . ?
N2 N1 1.159(8) 2_655 ?
N3 N4 1.172(9) . ?
N3 U1 2.507(8) . ?
N4 N5 1.175(9) . ?
N5 U2 2.514(7) . ?
N6 N7 1.167(7) . ?
N6 U2 2.526(7) . ?
N7 N6 1.167(7) 2_655 ?
U2 C55' 2.74(2) . ?
U2 C54' 2.75(2) . ?
U2 C53' 2.78(3) . ?
U2 C52' 2.79(2) . ?
U2 C56' 2.77(2) . ?
C58 H58A 0.9800 . ?
C58 H58B 0.9800 . ?
C58 H58C 0.9800 . ?
C58 C57 1.51(6) . ?
C57 H57 1.0000 . ?
C57 C59 1.51(3) . ?
C59 H59A 0.9800 . ?
C59 H59B 0.9800 . ?
C59 H59C 0.9800 . ?
C49 H49 1.0000 . ?
C49 C50 1.525(12) . ?
C49 C51 1.534(12) . ?
C50 H50A 0.9800 . ?
C50 H50B 0.9800 . ?
C50 H50C 0.9800 . ?
C51 H51A 0.9800 . ?
C51 H51B 0.9800 . ?
C51 H51C 0.9800 . ?
C55' C54' 1.4200 . ?
C55' C56' 1.4200 . ?
C55' C60' 1.54(3) . ?
C54' H54' 0.9500 . ?
C54' C53' 1.4200 . ?
C53' C52' 1.4200 . ?
C53' C57' 1.53(3) . ?
C52' C56' 1.4200 . ?
C52' C66' 1.52(3) . ?
C56' C63' 1.53(3) . ?
C60' H60' 1.0000 . ?
C60' C61' 1.53(3) . ?
C60' C62' 1.46(4) . ?
C66' H66' 1.0000 . ?
C66' C68' 1.52(4) . ?
C66' C67' 1.52(4) . ?
C57' H57' 1.0000 . ?
C57' C58' 1.52(11) . ?
C57' C59' 1.68(6) . ?
C63' H63' 1.0000 . ?
C63' C65' 1.50(5) . ?
C63' C64' 1.45(4) . ?
C58' H58D 0.9800 . ?
C58' H58E 0.9800 . ?
C58' H58F 0.9800 . ?
C61' H61D 0.9800 . ?
C61' H61E 0.9800 . ?
C61' H61F 0.9800 . ?
C68' H68D 0.9800 . ?
C68' H68E 0.9800 . ?
C68' H68F 0.9800 . ?
C62' H62D 0.9800 . ?
C62' H62E 0.9800 . ?
C62' H62F 0.9800 . ?
C65' H65D 0.9800 . ?
C65' H65E 0.9800 . ?
C65' H65F 0.9800 . ?
C67' H67D 0.9800 . ?
C67' H67E 0.9800 . ?
C67' H67F 0.9800 . ?
C64' H64D 0.9800 . ?
C64' H64E 0.9800 . ?
C64' H64F 0.9800 . ?
C59' H59D 0.9800 . ?
C59' H59E 0.9800 . ?
C59' H59F 0.9800 . ?
C69 H69A 0.9800 . ?
C69 H69B 0.9800 . ?
C69 H69C 0.9800 . ?
C69 C70 1.53(4) . ?
C70 H70A 0.9900 . ?
C70 H70B 0.9900 . ?
C70 C71 1.48(3) . ?
C71 C70 1.48(3) 7_557 ?
C71 H71A 0.9900 . ?
C71 H71B 0.9900 . ?
C70' H70C 0.9900 . ?
C70' H70D 0.9900 . ?
C70' C69' 1.50(3) . ?
C70' C71' 1.48(3) . ?
C69' H69D 0.9800 . ?
C69' H69E 0.9800 . ?
C69' H69F 0.9800 . ?
C71' C70' 1.48(3) 7_557 ?
C71' H71C 0.9900 . ?
C71' H71D 0.9900 . ?

loop_
_twin_individual_id
_twin_individual_mass_fraction_refined
1 0.971(9)
2 0.029(9)

loop_
_smtbx_masks_void_nr
_smtbx_masks_void_average_x
_smtbx_masks_void_average_y
_smtbx_masks_void_average_z
_smtbx_masks_void_volume
_smtbx_masks_void_count_electrons
_smtbx_masks_void_content
1 0.000 0.000 0.500 946.2 152.0 ?
2 0.000 0.500 0.244 7.3 0.0 ?
3 0.000 0.500 0.744 7.3 0.0 ?
4 0.500 0.500 0.000 946.2 142.9 ?
5 0.500 0.000 0.256 7.3 0.0 ?
6 0.500 0.000 0.756 7.3 0.0 ?
